data_4077108
loop_
_publ_author_name
'Forbes, Glenn C.'
'Kennedy, Alan R.'
'Mulvey, Robert E.'
'Roberts, Brett A.'
'Rowlings, Ren\'e B.'

_publ_section_title
;
 Alkali Metal Cation&#x2212;\p Interactions Stabilized Solely by
 [M{N(SiMe3)2}3]-Anions (M = Mg or Zn):&#x00A0; The Competing Influence of
 Alkali Metal&#x00B7;&#x00B7;&#x00B7;C(Me) Agostic Interactions
;
_journal_issue 23
_journal_name_full Organometallics
_journal_page_first 5115
_journal_paper_doi 10.1021/om020596u
_journal_volume 21
_journal_year 2002
_chemical_formula_sum 'C32 H70 K Mg N3 Si6'
_chemical_formula_weight 728.86
_chemical_name_systematic
; 
 ? 
;
_space_group_IT_number 2
_symmetry_cell_setting triclinic
_symmetry_space_group_name_Hall '-P 1'
_symmetry_space_group_name_H-M 'P -1'
_atom_sites_solution_hydrogens geom
_atom_sites_solution_primary direct
_atom_sites_solution_secondary difmap
_audit_creation_method SHELXL-97
_cell_angle_alpha 72.529(10)
_cell_angle_beta 74.898(7)
_cell_angle_gamma 77.439(8)
_cell_formula_units_Z 2
_cell_length_a 9.6143(8)
_cell_length_b 15.7648(18)
_cell_length_c 16.1160(19)
_cell_measurement_reflns_used 25
_cell_measurement_temperature 123(2)
_cell_measurement_theta_max 20.96
_cell_measurement_theta_min 20.46
_cell_volume 2223.6(4)
_computing_data_collection 'Rigaku/MSC diffractometer control'
_computing_data_reduction texsan
_computing_structure_refinement 'SHELXL-97 (Sheldrick, 1997)'
_computing_structure_solution 'SHELXS-97 (Sheldrick, 1990)'
_diffrn_ambient_temperature 123(2)
_diffrn_measured_fraction_theta_full 0.998
_diffrn_measured_fraction_theta_max 0.998
_diffrn_measurement_device_type 'Rigaku AFC7S'
_diffrn_measurement_method 'omega/2theta scans'
_diffrn_radiation_monochromator graphite
_diffrn_radiation_source 'fine-focus sealed tube'
_diffrn_radiation_type MoK\a
_diffrn_radiation_wavelength 0.71069
_diffrn_reflns_av_R_equivalents 0.0098
_diffrn_reflns_av_sigmaI/netI 0.0397
_diffrn_reflns_limit_h_max 12
_diffrn_reflns_limit_h_min 0
_diffrn_reflns_limit_k_max 20
_diffrn_reflns_limit_k_min -19
_diffrn_reflns_limit_l_max 20
_diffrn_reflns_limit_l_min -19
_diffrn_reflns_number 10285
_diffrn_reflns_theta_full 27.00
_diffrn_reflns_theta_max 27.00
_diffrn_reflns_theta_min 2.70
_diffrn_standards_decay_% 0
_diffrn_standards_interval_count 150
_diffrn_standards_number 3
_exptl_absorpt_coefficient_mu 0.319
_exptl_absorpt_correction_type none
_exptl_crystal_colour colourless
_exptl_crystal_density_diffrn 1.089
_exptl_crystal_density_method 'not measured'
_exptl_crystal_description block
_exptl_crystal_F_000 796
_exptl_crystal_size_max 0.60
_exptl_crystal_size_mid 0.50
_exptl_crystal_size_min 0.45
_refine_diff_density_max 0.400
_refine_diff_density_min -0.282
_refine_diff_density_rms 0.051
_refine_ls_extinction_method none
_refine_ls_goodness_of_fit_ref 1.060
_refine_ls_hydrogen_treatment mixed
_refine_ls_matrix_type full
_refine_ls_number_parameters 668
_refine_ls_number_reflns 9697
_refine_ls_number_restraints 0
_refine_ls_restrained_S_all 1.060
_refine_ls_R_factor_all 0.0441
_refine_ls_R_factor_gt 0.0331
_refine_ls_shift/su_max 0.078
_refine_ls_shift/su_mean 0.003
_refine_ls_structure_factor_coef Fsqd
_refine_ls_weighting_details 'w=1/[\s^2^(Fo^2^)+(0.0440P)^2^+0.9422P] where P=(Fo^2^+2Fc^2^)/3'
_refine_ls_weighting_scheme calc
_refine_ls_wR_factor_gt 0.0916
_refine_ls_wR_factor_ref 0.0969
_reflns_number_gt 8145
_reflns_number_total 9697
_reflns_threshold_expression >2sigma(I)
_cod_data_source_file om020596u.cif
_cod_data_source_block m31
_cod_depositor_comments
;
The following automatic conversions were performed:

'_refine_ls_weighting_scheme' value 'calc
w=1/[\s^2^(Fo^2^)+(0.0440P)^2^+0.9422P] where P=(Fo^2^+2Fc^2^)/3' was
changed to 'calc'. New tag '_refine_ls_weighting_details' was
created. The value of the new tag was set to
'w=1/[\s^2^(Fo^2^)+(0.0440P)^2^+0.9422P] where P=(Fo^2^+2Fc^2^)/3'.

Automatic conversion script
Id: cif_fix_values 3143 2015-03-26 13:38:13Z robertas 
;
_cod_original_sg_symbol_H-M P-1
_cod_database_code 4077108

loop_
_symmetry_equiv_pos_as_xyz
'x, y, z'
'-x, -y, -z'

loop_
_atom_site_label
_atom_site_type_symbol
_atom_site_fract_x
_atom_site_fract_y
_atom_site_fract_z
_atom_site_U_iso_or_equiv
_atom_site_adp_type
_atom_site_occupancy
_atom_site_calc_flag
K1 K 1.15929(4) -0.22574(3) 0.78590(2) 0.02843(9) Uani 1 d
Si1 Si 0.74455(5) 0.32957(3) 0.49230(3) 0.01947(10) Uani 1 d
Si2 Si 1.04089(5) 0.25969(3) 0.53179(3) 0.02057(10) Uani 1 d
Si3 Si 0.63505(5) 0.39604(3) 0.76052(3) 0.02037(10) Uani 1 d
Si4 Si 0.44412(5) 0.25319(3) 0.81315(3) 0.02094(10) Uani 1 d
Si5 Si 0.86465(5) 0.06730(3) 0.85837(3) 0.02059(10) Uani 1 d
Si6 Si 0.85349(5) 0.00906(3) 0.70125(3) 0.02004(10) Uani 1 d
Mg1 Mg 0.76315(5) 0.21923(3) 0.69199(3) 0.01683(11) Uani 1 d
N1 N 0.85551(14) 0.27055(8) 0.56350(8) 0.0182(2) Uani 1 d
N2 N 0.60256(14) 0.29470(8) 0.75943(8) 0.0188(3) Uani 1 d
N3 N 0.83105(14) 0.09043(8) 0.75468(8) 0.0186(3) Uani 1 d
C1 C 0.55115(19) 0.31007(13) 0.54031(12) 0.0277(3) Uani 1 d
C2 C 0.7472(2) 0.45415(12) 0.45756(13) 0.0324(4) Uani 1 d
C3 C 0.7924(2) 0.29361(12) 0.38451(11) 0.0268(3) Uani 1 d
C4 C 1.1125(2) 0.36815(14) 0.46971(15) 0.0386(4) Uani 1 d
C5 C 1.1181(2) 0.18441(14) 0.45396(13) 0.0320(4) Uani 1 d
C6 C 1.1298(2) 0.21232(14) 0.62995(13) 0.0317(4) Uani 1 d
C7 C 0.8333(2) 0.40589(12) 0.71819(13) 0.0295(4) Uani 1 d
C8 C 0.5336(2) 0.49579(12) 0.69103(13) 0.0328(4) Uani 1 d
C9 C 0.5836(2) 0.41712(13) 0.87505(12) 0.0303(4) Uani 1 d
C10 C 0.2761(2) 0.33267(14) 0.78581(15) 0.0334(4) Uani 1 d
C11 C 0.4188(2) 0.22505(14) 0.93797(12) 0.0334(4) Uani 1 d
C12 C 0.4367(2) 0.14748(12) 0.78446(13) 0.0281(4) Uani 1 d
C13 C 0.8856(2) 0.17102(12) 0.88488(12) 0.0303(4) Uani 1 d
C14 C 0.7195(2) 0.01374(14) 0.94948(12) 0.0352(4) Uani 1 d
C15 C 1.0396(2) -0.01198(15) 0.87167(14) 0.0381(5) Uani 1 d
C16 C 0.7922(2) -0.09974(12) 0.77556(13) 0.0322(4) Uani 1 d
C17 C 1.0498(2) -0.02508(12) 0.64893(12) 0.0278(4) Uani 1 d
C18 C 0.7504(2) 0.04667(12) 0.60962(12) 0.0273(3) Uani 1 d
C19 C 1.45950(19) -0.14920(13) 0.68369(12) 0.0306(4) Uani 1 d
C20 C 1.4125(2) -0.10780(14) 0.75346(15) 0.0364(4) Uani 1 d
C21 C 1.4108(2) -0.15724(17) 0.84043(15) 0.0424(5) Uani 1 d
C22 C 1.4573(2) -0.24917(17) 0.85914(14) 0.0437(5) Uani 1 d
C23 C 1.5046(2) -0.29100(14) 0.79069(15) 0.0415(5) Uani 1 d
C24 C 1.5058(2) -0.24135(14) 0.70353(13) 0.0350(4) Uani 1 d
C25 C 1.4615(3) -0.0952(2) 0.58882(15) 0.0496(6) Uani 1 d
C26 C 0.9964(2) -0.40243(14) 0.87419(13) 0.0383(4) Uani 1 d
C27 C 0.9122(2) -0.33788(14) 0.91699(14) 0.0383(4) Uani 1 d
C28 C 0.9649(2) -0.30996(14) 0.97466(13) 0.0394(5) Uani 1 d
C29 C 1.1020(2) -0.34579(14) 0.99134(13) 0.0366(4) Uani 1 d
C30 C 1.1887(2) -0.40957(13) 0.94923(14) 0.0371(4) Uani 1 d
C31 C 1.1361(3) -0.43738(13) 0.89087(14) 0.0407(5) Uani 1 d
C32 C 0.9391(4) -0.4360(2) 0.81289(18) 0.0593(7) Uani 1 d
H1 H 0.547(3) 0.2479(18) 0.5521(16) 0.049(7) Uiso 1 d
H2 H 0.509(3) 0.3298(16) 0.5939(16) 0.044(6) Uiso 1 d
H3 H 0.492(3) 0.3410(16) 0.4968(16) 0.042(6) Uiso 1 d
H4 H 0.755(3) 0.4738(17) 0.5059(18) 0.055(7) Uiso 1 d
H5 H 0.669(4) 0.487(2) 0.435(2) 0.081(10) Uiso 1 d
H6 H 0.836(3) 0.4685(19) 0.416(2) 0.067(8) Uiso 1 d
H7 H 0.724(3) 0.3256(17) 0.3496(16) 0.046(6) Uiso 1 d
H8 H 0.887(3) 0.3047(17) 0.3518(17) 0.050(7) Uiso 1 d
H9 H 0.784(3) 0.2326(16) 0.3965(15) 0.041(6) Uiso 1 d
H10 H 1.078(3) 0.414(2) 0.5050(19) 0.067(8) Uiso 1 d
H11 H 1.085(3) 0.3926(19) 0.4132(19) 0.059(8) Uiso 1 d
H12 H 1.214(3) 0.3583(18) 0.4598(18) 0.057(8) Uiso 1 d
H13 H 1.115(3) 0.2187(18) 0.3949(19) 0.056(7) Uiso 1 d
H14 H 1.214(3) 0.1626(19) 0.4544(19) 0.063(8) Uiso 1 d
H15 H 1.066(3) 0.1322(18) 0.4667(17) 0.055(7) Uiso 1 d
H16 H 1.228(3) 0.2048(17) 0.6119(17) 0.053(7) Uiso 1 d
H17 H 1.104(3) 0.1534(16) 0.6674(16) 0.041(6) Uiso 1 d
H18 H 1.105(3) 0.2505(17) 0.6697(17) 0.051(7) Uiso 1 d
H19 H 0.894(3) 0.3637(18) 0.7600(18) 0.057(7) Uiso 1 d
H20 H 0.868(3) 0.3956(17) 0.6595(17) 0.050(7) Uiso 1 d
H21 H 0.850(3) 0.4647(17) 0.7165(16) 0.046(6) Uiso 1 d
H22 H 0.547(3) 0.4933(18) 0.6302(18) 0.055(7) Uiso 1 d
H23 H 0.567(3) 0.5480(19) 0.6880(18) 0.058(8) Uiso 1 d
H24 H 0.432(3) 0.5034(16) 0.7137(16) 0.045(6) Uiso 1 d
H25 H 0.618(3) 0.4714(17) 0.8738(16) 0.046(6) Uiso 1 d
H26 H 0.475(3) 0.4242(16) 0.8993(16) 0.044(6) Uiso 1 d
H27 H 0.622(2) 0.3696(16) 0.9139(16) 0.038(6) Uiso 1 d
H28 H 0.277(3) 0.3515(16) 0.7241(17) 0.044(6) Uiso 1 d
H29 H 0.263(3) 0.3840(18) 0.8073(18) 0.055(7) Uiso 1 d
H30 H 0.191(3) 0.3045(18) 0.8155(18) 0.055(7) Uiso 1 d
H31 H 0.382(3) 0.2777(18) 0.9599(17) 0.055(7) Uiso 1 d
H32 H 0.349(3) 0.1873(17) 0.9644(16) 0.044(6) Uiso 1 d
H33 H 0.507(3) 0.1957(18) 0.9568(18) 0.057(8) Uiso 1 d
H34 H 0.348(3) 0.1277(17) 0.8141(17) 0.051(7) Uiso 1 d
H35 H 0.517(3) 0.0996(18) 0.8013(17) 0.054(7) Uiso 1 d
H36 H 0.440(3) 0.1594(16) 0.7219(18) 0.049(7) Uiso 1 d
H37 H 0.903(3) 0.1542(16) 0.9434(17) 0.046(6) Uiso 1 d
H38 H 0.965(3) 0.1960(18) 0.8460(18) 0.056(7) Uiso 1 d
H39 H 0.804(3) 0.2132(18) 0.8813(17) 0.051(7) Uiso 1 d
H40 H 0.626(4) 0.049(2) 0.946(2) 0.084(10) Uiso 1 d
H41 H 0.739(3) 0.0031(19) 1.008(2) 0.065(8) Uiso 1 d
H42 H 0.707(3) -0.038(2) 0.941(2) 0.071(9) Uiso 1 d
H43 H 1.062(3) -0.0192(17) 0.9271(18) 0.052(7) Uiso 1 d
H44 H 1.027(3) -0.0695(19) 0.8692(17) 0.053(7) Uiso 1 d
H45 H 1.120(3) 0.0049(18) 0.8259(18) 0.054(7) Uiso 1 d
H46 H 0.807(3) -0.1410(17) 0.7411(16) 0.046(6) Uiso 1 d
H47 H 0.842(3) -0.1263(16) 0.8247(16) 0.042(6) Uiso 1 d
H48 H 0.695(3) -0.0904(16) 0.8019(16) 0.044(6) Uiso 1 d
H49 H 1.112(2) -0.0411(15) 0.6910(15) 0.039(6) Uiso 1 d
H50 H 1.060(3) -0.0763(16) 0.6230(16) 0.045(6) Uiso 1 d
H51 H 1.089(3) 0.0210(17) 0.5994(16) 0.044(6) Uiso 1 d
H52 H 0.770(3) 0.0023(17) 0.5769(16) 0.047(6) Uiso 1 d
H53 H 0.775(3) 0.1016(18) 0.5681(17) 0.051(7) Uiso 1 d
H54 H 0.643(3) 0.0562(17) 0.6340(17) 0.054(7) Uiso 1 d
H55 H 1.383(3) -0.0475(19) 0.7408(18) 0.057(8) Uiso 1 d
H56 H 1.378(3) -0.1273(17) 0.8880(17) 0.054(7) Uiso 1 d
H57 H 1.456(3) -0.2814(18) 0.9190(19) 0.060(8) Uiso 1 d
H58 H 1.541(3) -0.3557(19) 0.8027(18) 0.063(8) Uiso 1 d
H59 H 1.536(2) -0.2675(15) 0.6584(15) 0.037(6) Uiso 1 d
H60 H 1.490(4) -0.136(3) 0.547(3) 0.115(14) Uiso 1 d
H61 H 1.527(3) -0.056(2) 0.568(2) 0.071(9) Uiso 1 d
H62 H 1.376(4) -0.065(2) 0.580(2) 0.086(11) Uiso 1 d
H63 H 0.818(3) -0.3145(18) 0.9026(17) 0.055(7) Uiso 1 d
H64 H 0.900(3) -0.2672(18) 1.0074(18) 0.060(8) Uiso 1 d
H65 H 1.136(3) -0.3247(17) 1.0301(17) 0.052(7) Uiso 1 d
H66 H 1.284(3) -0.4346(17) 0.9601(17) 0.053(7) Uiso 1 d
H67 H 1.195(3) -0.4770(19) 0.8603(18) 0.059(8) Uiso 1 d
H68 H 1.026(5) -0.459(3) 0.765(3) 0.122(14) Uiso 1 d
H69 H 0.878(5) -0.480(3) 0.844(3) 0.119(14) Uiso 1 d
H70 H 0.867(4) -0.383(2) 0.784(2) 0.087(11) Uiso 1 d

loop_
_atom_site_aniso_label
_atom_site_aniso_U_11
_atom_site_aniso_U_22
_atom_site_aniso_U_33
_atom_site_aniso_U_23
_atom_site_aniso_U_13
_atom_site_aniso_U_12
K1 0.0327(2) 0.03009(19) 0.02255(18) -0.00677(14) -0.00096(14) -0.01073(15)
Si1 0.0260(2) 0.0169(2) 0.01540(19) -0.00392(15) -0.00436(16) -0.00353(16)
Si2 0.0214(2) 0.0203(2) 0.0195(2) -0.00579(16) 0.00027(16) -0.00673(16)
Si3 0.0287(2) 0.01476(19) 0.0180(2) -0.00554(15) -0.00497(17) -0.00201(16)
Si4 0.0204(2) 0.0212(2) 0.0205(2) -0.00805(16) -0.00016(16) -0.00280(16)
Si5 0.0270(2) 0.0171(2) 0.0158(2) -0.00337(15) -0.00488(16) -0.00037(16)
Si6 0.0253(2) 0.01434(19) 0.0204(2) -0.00553(15) -0.00499(16) -0.00097(16)
Mg1 0.0209(2) 0.0142(2) 0.0144(2) -0.00416(18) -0.00185(19) -0.00214(19)
N1 0.0206(6) 0.0177(6) 0.0154(6) -0.0041(5) -0.0018(5) -0.0034(5)
N2 0.0212(6) 0.0165(6) 0.0181(6) -0.0060(5) -0.0014(5) -0.0026(5)
N3 0.0243(6) 0.0144(6) 0.0160(6) -0.0037(5) -0.0042(5) -0.0010(5)
C1 0.0265(8) 0.0312(9) 0.0245(8) -0.0062(7) -0.0075(7) -0.0011(7)
C2 0.0462(11) 0.0200(8) 0.0326(10) -0.0032(7) -0.0155(9) -0.0046(8)
C3 0.0360(10) 0.0260(9) 0.0186(8) -0.0061(6) -0.0064(7) -0.0041(7)
C4 0.0356(11) 0.0328(10) 0.0445(12) -0.0055(9) 0.0007(9) -0.0168(8)
C5 0.0283(9) 0.0360(10) 0.0308(10) -0.0157(8) 0.0007(7) -0.0017(8)
C6 0.0243(9) 0.0412(11) 0.0311(9) -0.0097(8) -0.0066(7) -0.0068(8)
C7 0.0353(9) 0.0255(9) 0.0304(9) -0.0085(7) -0.0044(8) -0.0115(7)
C8 0.0452(11) 0.0192(8) 0.0320(10) -0.0037(7) -0.0139(8) 0.0020(8)
C9 0.0440(11) 0.0250(9) 0.0243(8) -0.0112(7) -0.0055(8) -0.0054(8)
C10 0.0255(9) 0.0338(10) 0.0406(11) -0.0144(8) -0.0057(8) 0.0010(7)
C11 0.0341(10) 0.0400(10) 0.0223(8) -0.0086(8) 0.0044(7) -0.0093(8)
C12 0.0265(9) 0.0264(8) 0.0317(9) -0.0099(7) -0.0002(7) -0.0087(7)
C13 0.0441(11) 0.0263(9) 0.0241(9) -0.0061(7) -0.0137(8) -0.0052(8)
C14 0.0481(12) 0.0331(10) 0.0202(8) -0.0031(7) 0.0006(8) -0.0122(9)
C15 0.0435(11) 0.0418(11) 0.0268(9) -0.0129(8) -0.0155(9) 0.0137(9)
C16 0.0434(11) 0.0196(8) 0.0333(10) -0.0061(7) -0.0058(8) -0.0082(7)
C17 0.0293(9) 0.0236(8) 0.0284(9) -0.0101(7) -0.0044(7) 0.0034(7)
C18 0.0348(9) 0.0228(8) 0.0286(9) -0.0118(7) -0.0122(7) 0.0009(7)
C19 0.0223(8) 0.0380(10) 0.0283(9) -0.0006(7) -0.0038(7) -0.0110(7)
C20 0.0289(9) 0.0315(10) 0.0502(12) -0.0120(9) -0.0061(8) -0.0080(8)
C21 0.0357(10) 0.0625(14) 0.0389(11) -0.0259(10) -0.0023(8) -0.0167(10)
C22 0.0401(11) 0.0604(14) 0.0279(10) 0.0018(9) -0.0099(8) -0.0176(10)
C23 0.0397(11) 0.0333(10) 0.0465(12) -0.0017(9) -0.0111(9) -0.0047(8)
C24 0.0315(9) 0.0398(10) 0.0330(10) -0.0134(8) -0.0002(8) -0.0062(8)
C25 0.0355(11) 0.0666(16) 0.0344(11) 0.0129(11) -0.0069(9) -0.0194(11)
C26 0.0523(12) 0.0384(10) 0.0277(9) -0.0022(8) -0.0054(8) -0.0267(9)
C27 0.0320(10) 0.0431(11) 0.0331(10) -0.0028(8) 0.0021(8) -0.0123(8)
C28 0.0430(11) 0.0385(11) 0.0300(10) -0.0112(8) 0.0069(8) -0.0064(9)
C29 0.0489(12) 0.0369(10) 0.0255(9) -0.0099(8) -0.0048(8) -0.0106(9)
C30 0.0414(11) 0.0307(9) 0.0363(10) -0.0051(8) -0.0094(8) -0.0031(8)
C31 0.0564(13) 0.0269(9) 0.0370(11) -0.0132(8) 0.0004(9) -0.0077(9)
C32 0.083(2) 0.0662(17) 0.0427(13) -0.0116(12) -0.0120(13) -0.0449(16)

loop_
_atom_type_symbol
_atom_type_description
_atom_type_scat_dispersion_real
_atom_type_scat_dispersion_imag
_atom_type_scat_source
K K 0.2009 0.2494 'International Tables Vol C Tables 4.2.6.8 and 6.1.1.4'
Si Si 0.0817 0.0704 'International Tables Vol C Tables 4.2.6.8 and 6.1.1.4'
Mg Mg 0.0486 0.0363 'International Tables Vol C Tables 4.2.6.8 and 6.1.1.4'
N N 0.0061 0.0033 'International Tables Vol C Tables 4.2.6.8 and 6.1.1.4'
C C 0.0033 0.0016 'International Tables Vol C Tables 4.2.6.8 and 6.1.1.4'
H H 0.0000 0.0000 'International Tables Vol C Tables 4.2.6.8 and 6.1.1.4'

loop_
_geom_angle_atom_site_label_1
_geom_angle_atom_site_label_2
_geom_angle_atom_site_label_3
_geom_angle
_geom_angle_site_symmetry_1
_geom_angle_site_symmetry_3
C3 K1 C28 124.62(5) 2_756 .
C3 K1 C27 100.99(5) 2_756 .
C28 K1 C27 24.93(6) . .
C3 K1 C19 82.62(5) 2_756 .
C28 K1 C19 145.68(5) . .
C27 K1 C19 165.72(5) . .
C3 K1 C20 107.15(5) 2_756 .
C28 K1 C20 125.52(6) . .
C27 K1 C20 150.45(6) . .
C19 K1 C20 25.00(5) . .
C3 K1 C24 74.28(5) 2_756 .
C28 K1 C24 134.27(6) . .
C27 K1 C24 142.86(6) . .
C19 K1 C24 24.84(5) . .
C20 K1 C24 43.42(5) . .
C3 K1 C26 81.18(5) 2_756 .
C28 K1 C26 43.88(5) . .
C27 K1 C26 24.92(5) . .
C19 K1 C26 146.70(6) . .
C20 K1 C26 154.91(6) . .
C24 K1 C26 121.97(6) . .
C3 K1 C29 126.78(5) 2_756 .
C28 K1 C29 24.66(6) . .
C27 K1 C29 43.57(6) . .
C19 K1 C29 123.65(5) . .
C20 K1 C29 109.48(6) . .
C24 K1 C29 109.62(6) . .
C26 K1 C29 50.81(5) . .
C3 K1 C21 124.01(5) 2_756 .
C28 K1 C21 102.74(6) . .
C27 K1 C21 127.14(6) . .
C19 K1 C21 43.82(5) . .
C20 K1 C21 24.63(6) . .
C24 K1 C21 50.42(5) . .
C26 K1 C21 132.16(6) . .
C29 K1 C21 84.89(6) . .
C3 K1 C23 89.94(6) 2_756 .
C28 K1 C23 109.71(6) . .
C27 K1 C23 122.20(6) . .
C19 K1 C23 43.64(5) . .
C20 K1 C23 50.29(5) . .
C24 K1 C23 24.60(5) . .
C26 K1 C23 107.44(6) . .
C29 K1 C23 85.06(6) . .
C21 K1 C23 42.98(6) . .
C3 K1 C31 83.81(5) 2_756 .
C28 K1 C31 50.36(5) . .
C27 K1 C31 43.34(6) . .
C19 K1 C31 124.47(6) . .
C20 K1 C31 130.82(6) . .
C24 K1 C31 99.88(6) . .
C26 K1 C31 24.71(6) . .
C29 K1 C31 42.97(5) . .
C21 K1 C31 110.70(6) . .
C23 K1 C31 82.92(6) . .
C3 K1 C22 114.15(6) 2_756 .
C28 K1 C22 95.82(6) . .
C27 K1 C22 115.92(6) . .
C19 K1 C22 50.84(5) . .
C20 K1 C22 43.20(6) . .
C24 K1 C22 43.18(5) . .
C26 K1 C22 111.71(6) . .
C29 K1 C22 72.81(5) . .
C21 K1 C22 24.45(6) . .
C23 K1 C22 24.31(6) . .
C31 K1 C22 88.11(6) . .
C3 K1 H44 144.8(5) 2_756 .
C28 K1 H44 74.4(5) . .
C27 K1 H44 89.8(5) . .
C19 K1 H44 95.1(5) . .
C20 K1 H44 72.3(5) . .
C24 K1 H44 115.6(5) . .
C26 K1 H44 114.7(5) . .
C29 K1 H44 83.6(5) . .
C21 K1 H44 69.8(5) . .
C23 K1 H44 112.5(5) . .
C31 K1 H44 124.1(5) . .
C22 K1 H44 89.9(5) . .
C3 K1 H49 93.2(5) 2_756 .
C28 K1 H49 123.8(4) . .
C27 K1 H49 125.4(5) . .
C19 K1 H49 67.7(5) . .
C20 K1 H49 62.4(5) . .
C24 K1 H49 91.7(5) . .
C26 K1 H49 142.0(5) . .
C29 K1 H49 138.0(5) . .
C21 K1 H49 81.7(5) . .
C23 K1 H49 110.1(5) . .
C31 K1 H49 166.7(5) . .
C22 K1 H49 104.9(5) . .
H44 K1 H49 54.5(7) . .
N1 Si1 C1 111.54(7) . .
N1 Si1 C2 114.18(8) . .
C1 Si1 C2 108.18(9) . .
N1 Si1 C3 112.87(7) . .
C1 Si1 C3 104.04(8) . .
C2 Si1 C3 105.33(9) . .
N1 Si1 Mg1 33.80(4) . .
C1 Si1 Mg1 78.83(6) . .
C2 Si1 Mg1 119.56(6) . .
C3 Si1 Mg1 131.86(6) . .
N1 Si2 C6 111.59(8) . .
N1 Si2 C4 114.26(9) . .
C6 Si2 C4 105.96(10) . .
N1 Si2 C5 112.73(8) . .
C6 Si2 C5 107.47(9) . .
C4 Si2 C5 104.24(10) . .
N1 Si2 Mg1 33.18(4) . .
C6 Si2 Mg1 78.67(6) . .
C4 Si2 Mg1 130.51(7) . .
C5 Si2 Mg1 121.62(7) . .
N2 Si3 C7 110.81(7) . .
N2 Si3 C8 114.69(8) . .
C7 Si3 C8 106.32(9) . .
N2 Si3 C9 113.73(8) . .
C7 Si3 C9 106.50(9) . .
C8 Si3 C9 104.12(9) . .
N2 Si3 Mg1 34.19(4) . .
C7 Si3 Mg1 77.36(6) . .
C8 Si3 Mg1 120.09(6) . .
C9 Si3 Mg1 132.89(6) . .
N2 Si4 C10 113.89(8) . .
N2 Si4 C12 111.76(7) . .
C10 Si4 C12 105.66(9) . .
N2 Si4 C11 112.32(8) . .
C10 Si4 C11 105.75(9) . .
C12 Si4 C11 106.92(9) . .
N2 Si4 Mg1 33.51(4) . .
C10 Si4 Mg1 130.73(7) . .
C12 Si4 Mg1 78.61(6) . .
C11 Si4 Mg1 120.11(7) . .
N3 Si5 C13 111.73(7) . .
N3 Si5 C14 113.93(9) . .
C13 Si5 C14 107.12(9) . .
N3 Si5 C15 112.67(8) . .
C13 Si5 C15 105.24(10) . .
C14 Si5 C15 105.53(10) . .
N3 Si5 Mg1 33.29(4) . .
C13 Si5 Mg1 79.74(6) . .
C14 Si5 Mg1 117.72(7) . .
C15 Si5 Mg1 133.00(7) . .
N3 Si6 C18 111.37(7) . .
N3 Si6 C16 114.10(8) . .
C18 Si6 C16 106.74(9) . .
N3 Si6 C17 113.25(8) . .
C18 Si6 C17 106.54(9) . .
C16 Si6 C17 104.22(9) . .
N3 Si6 Mg1 33.72(4) . .
C18 Si6 Mg1 79.45(6) . .
C16 Si6 Mg1 137.09(7) . .
C17 Si6 Mg1 114.74(6) . .
N2 Mg1 N1 120.84(6) . .
N2 Mg1 N3 119.21(6) . .
N1 Mg1 N3 119.95(6) . .
N2 Mg1 Si3 28.20(4) . .
N1 Mg1 Si3 102.09(4) . .
N3 Mg1 Si3 132.63(4) . .
N2 Mg1 Si1 99.99(4) . .
N1 Mg1 Si1 27.90(4) . .
N3 Mg1 Si1 136.26(4) . .
Si3 Mg1 Si1 91.094(19) . .
N2 Mg1 Si6 135.57(4) . .
N1 Mg1 Si6 99.28(4) . .
N3 Mg1 Si6 27.71(4) . .
Si3 Mg1 Si6 158.44(2) . .
Si1 Mg1 Si6 109.37(2) . .
N2 Mg1 Si4 27.75(4) . .
N1 Mg1 Si4 134.24(4) . .
N3 Mg1 Si4 100.54(4) . .
Si3 Mg1 Si4 55.947(16) . .
Si1 Mg1 Si4 107.02(2) . .
Si6 Mg1 Si4 109.49(2) . .
N2 Mg1 Si2 135.16(4) . .
N1 Mg1 Si2 27.54(4) . .
N3 Mg1 Si2 100.76(4) . .
Si3 Mg1 Si2 108.57(2) . .
Si1 Mg1 Si2 55.400(16) . .
Si6 Mg1 Si2 89.26(2) . .
Si4 Mg1 Si2 158.68(2) . .
N2 Mg1 Si5 98.94(4) . .
N1 Mg1 Si5 136.02(4) . .
N3 Mg1 Si5 27.44(4) . .
Si3 Mg1 Si5 105.91(2) . .
Si1 Mg1 Si5 161.07(2) . .
Si6 Mg1 Si5 55.150(15) . .
Si4 Mg1 Si5 89.711(19) . .
Si2 Mg1 Si5 109.86(2) . .
Si1 N1 Si2 122.29(8) . .
Si1 N1 Mg1 118.30(7) . .
Si2 N1 Mg1 119.27(7) . .
Si3 N2 Si4 123.64(8) . .
Si3 N2 Mg1 117.60(7) . .
Si4 N2 Mg1 118.74(7) . .
Si6 N3 Si5 122.16(8) . .
Si6 N3 Mg1 118.57(7) . .
Si5 N3 Mg1 119.27(7) . .
Si1 C1 H1 109.2(15) . .
Si1 C1 H2 113.6(14) . .
H1 C1 H2 110(2) . .
Si1 C1 H3 109.8(14) . .
H1 C1 H3 106(2) . .
H2 C1 H3 108.5(19) . .
Si1 C2 H4 110.1(16) . .
Si1 C2 H5 114(2) . .
H4 C2 H5 110(2) . .
Si1 C2 H6 110.9(17) . .
H4 C2 H6 101(2) . .
H5 C2 H6 110(3) . .
Si1 C3 K1 173.97(9) . 2_756
Si1 C3 H7 109.1(15) . .
K1 C3 H7 68.6(15) 2_756 .
Si1 C3 H8 111.6(15) . .
K1 C3 H8 74.4(15) 2_756 .
H7 C3 H8 109(2) . .
Si1 C3 H9 110.1(14) . .
K1 C3 H9 66.0(14) 2_756 .
H7 C3 H9 106(2) . .
H8 C3 H9 111(2) . .
Si2 C4 H10 111.7(16) . .
Si2 C4 H11 111.7(17) . .
H10 C4 H11 109(2) . .
Si2 C4 H12 109.7(17) . .
H10 C4 H12 106(2) . .
H11 C4 H12 108(2) . .
Si2 C5 H13 109.2(16) . .
Si2 C5 H14 111.1(18) . .
H13 C5 H14 106(2) . .
Si2 C5 H15 114.7(15) . .
H13 C5 H15 108(2) . .
H14 C5 H15 108(2) . .
Si2 C6 H16 110.5(17) . .
Si2 C6 H17 114.4(13) . .
H16 C6 H17 107(2) . .
Si2 C6 H18 113.0(15) . .
H16 C6 H18 107(2) . .
H17 C6 H18 105(2) . .
Si3 C7 H19 111.6(15) . .
Si3 C7 H20 111.2(15) . .
H19 C7 H20 110(2) . .
Si3 C7 H21 110.2(14) . .
H19 C7 H21 104(2) . .
H20 C7 H21 110(2) . .
Si3 C8 H22 113.7(15) . .
Si3 C8 H23 109.7(17) . .
H22 C8 H23 106(2) . .
Si3 C8 H24 113.2(15) . .
H22 C8 H24 106(2) . .
H23 C8 H24 108(2) . .
Si3 C9 H25 110.6(14) . .
Si3 C9 H26 112.7(14) . .
H25 C9 H26 108.0(19) . .
Si3 C9 H27 109.7(14) . .
H25 C9 H27 110(2) . .
H26 C9 H27 106(2) . .
Si4 C10 H28 112.9(15) . .
Si4 C10 H29 111.1(16) . .
H28 C10 H29 109(2) . .
Si4 C10 H30 110.1(16) . .
H28 C10 H30 108(2) . .
H29 C10 H30 105(2) . .
Si4 C11 H31 111.6(16) . .
Si4 C11 H32 109.5(15) . .
H31 C11 H32 106(2) . .
Si4 C11 H33 111.5(16) . .
H31 C11 H33 110(2) . .
H32 C11 H33 109(2) . .
Si4 C12 H34 109.1(15) . .
Si4 C12 H35 111.6(15) . .
H34 C12 H35 109(2) . .
Si4 C12 H36 110.4(15) . .
H34 C12 H36 107(2) . .
H35 C12 H36 110(2) . .
Si5 C13 H37 108.0(14) . .
Si5 C13 H38 110.7(16) . .
H37 C13 H38 108(2) . .
Si5 C13 H39 111.1(16) . .
H37 C13 H39 110(2) . .
H38 C13 H39 109(2) . .
Si5 C14 H40 110(2) . .
Si5 C14 H41 112.4(17) . .
H40 C14 H41 110(2) . .
Si5 C14 H42 111(2) . .
H40 C14 H42 102(3) . .
H41 C14 H42 111(2) . .
Si5 C15 H43 111.8(15) . .
Si5 C15 H44 108.3(16) . .
H43 C15 H44 107(2) . .
Si5 C15 H45 113.5(16) . .
H43 C15 H45 109(2) . .
H44 C15 H45 106(2) . .
Si6 C16 H46 109.0(15) . .
Si6 C16 H47 113.6(14) . .
H46 C16 H47 110(2) . .
Si6 C16 H48 110.7(15) . .
H46 C16 H48 109(2) . .
H47 C16 H48 105(2) . .
Si6 C17 K1 105.40(7) . .
Si6 C17 H49 112.0(13) . .
K1 C17 H49 48.3(13) . .
Si6 C17 H50 111.0(14) . .
K1 C17 H50 67.6(14) . .
H49 C17 H50 109.1(19) . .
Si6 C17 H51 113.1(14) . .
K1 C17 H51 140.7(14) . .
H49 C17 H51 107.5(19) . .
H50 C17 H51 103.8(19) . .
Si6 C18 H52 110.7(15) . .
Si6 C18 H53 112.6(15) . .
H52 C18 H53 107(2) . .
Si6 C18 H54 110.8(15) . .
H52 C18 H54 108(2) . .
H53 C18 H54 108(2) . .
C24 C19 C20 118.36(17) . .
C24 C19 C25 120.7(2) . .
C20 C19 C25 120.9(2) . .
C24 C19 K1 78.29(11) . .
C20 C19 K1 77.73(10) . .
C25 C19 K1 114.46(12) . .
C21 C20 C19 120.97(19) . .
C21 C20 K1 79.03(12) . .
C19 C20 K1 77.27(10) . .
C21 C20 H55 120.3(17) . .
C19 C20 H55 118.8(17) . .
K1 C20 H55 114.7(17) . .
C20 C21 C22 120.0(2) . .
C20 C21 K1 76.34(12) . .
C22 C21 K1 78.90(12) . .
C20 C21 H56 119.7(15) . .
C22 C21 H56 120.3(15) . .
K1 C21 H56 115.7(15) . .
C23 C22 C21 119.7(2) . .
C23 C22 K1 77.27(13) . .
C21 C22 K1 76.65(12) . .
C23 C22 H57 121.9(17) . .
C21 C22 H57 118.4(17) . .
K1 C22 H57 117.0(17) . .
C22 C23 C24 120.3(2) . .
C22 C23 K1 78.42(13) . .
C24 C23 K1 76.28(12) . .
C22 C23 H58 120.6(16) . .
C24 C23 H58 119.1(17) . .
K1 C23 H58 117.7(16) . .
C19 C24 C23 120.75(19) . .
C19 C24 K1 76.87(11) . .
C23 C24 K1 79.11(12) . .
C19 C24 H59 117.9(15) . .
C23 C24 H59 121.3(15) . .
K1 C24 H59 114.6(15) . .
C19 C25 H60 111(2) . .
C19 C25 H61 113.6(19) . .
H60 C25 H61 105(3) . .
C19 C25 H62 113(2) . .
H60 C25 H62 105(3) . .
H61 C25 H62 109(3) . .
C27 C26 C31 118.04(19) . .
C27 C26 C32 121.7(2) . .
C31 C26 C32 120.3(2) . .
C27 C26 K1 75.11(11) . .
C31 C26 K1 78.81(11) . .
C32 C26 K1 117.13(14) . .
C28 C27 C26 120.8(2) . .
C28 C27 K1 77.55(12) . .
C26 C27 K1 79.98(11) . .
C28 C27 H63 123.8(16) . .
C26 C27 H63 115.4(16) . .
K1 C27 H63 112.4(16) . .
C29 C28 C27 120.53(19) . .
C29 C28 K1 80.10(12) . .
C27 C28 K1 77.52(11) . .
C29 C28 H64 120.2(16) . .
C27 C28 H64 119.1(16) . .
K1 C28 H64 116.9(16) . .
C28 C29 C30 119.96(19) . .
C28 C29 K1 75.24(11) . .
C30 C29 K1 79.47(12) . .
C28 C29 H65 118.8(16) . .
C30 C29 H65 121.2(16) . .
K1 C29 H65 114.2(15) . .
C31 C30 C29 119.6(2) . .
C31 C30 K1 77.36(12) . .
C29 C30 K1 76.13(11) . .
C31 C30 H66 119.8(16) . .
C29 C30 H66 120.6(16) . .
K1 C30 H66 117.2(16) . .
C30 C31 C26 121.08(19) . .
C30 C31 K1 78.30(12) . .
C26 C31 K1 76.48(11) . .
C30 C31 H67 120.1(17) . .
C26 C31 H67 118.8(17) . .
K1 C31 H67 113.6(17) . .
C26 C32 H68 111(2) . .
C26 C32 H69 112(3) . .
H68 C32 H69 112(3) . .
C26 C32 H70 106.5(19) . .
H68 C32 H70 113(3) . .
H69 C32 H70 102(3) . .

loop_
_geom_bond_atom_site_label_1
_geom_bond_atom_site_label_2
_geom_bond_distance
_geom_bond_site_symmetry_2
K1 C3 3.1285(17) 2_756
K1 C28 3.194(2) .
K1 C27 3.194(2) .
K1 C19 3.2162(17) .
K1 C20 3.222(2) .
K1 C24 3.234(2) .
K1 C26 3.2544(19) .
K1 C29 3.254(2) .
K1 C21 3.255(2) .
K1 C23 3.269(2) .
K1 C31 3.284(2) .
K1 C22 3.283(2) .
K1 H44 3.04(3) .
K1 H49 2.85(2) .
Si1 N1 1.6987(13) .
Si1 C1 1.8727(19) .
Si1 C2 1.8776(18) .
Si1 C3 1.9005(17) .
Si1 Mg1 3.1966(8) .
Si2 N1 1.7065(13) .
Si2 C6 1.8734(19) .
Si2 C4 1.877(2) .
Si2 C5 1.8863(19) .
Si2 Mg1 3.2191(7) .
Si3 N2 1.6992(13) .
Si3 C7 1.8734(19) .
Si3 C8 1.8767(19) .
Si3 C9 1.8929(18) .
Si3 Mg1 3.1864(7) .
Si4 N2 1.7042(14) .
Si4 C10 1.8796(19) .
Si4 C12 1.8785(18) .
Si4 C11 1.8864(19) .
Si4 Mg1 3.2094(7) .
Si5 N3 1.7012(13) .
Si5 C13 1.8717(19) .
Si5 C14 1.875(2) .
Si5 C15 1.884(2) .
Si5 Mg1 3.2201(8) .
Si6 N3 1.6969(13) .
Si6 C18 1.8696(18) .
Si6 C16 1.8873(19) .
Si6 C17 1.8883(18) .
Si6 Mg1 3.2051(7) .
Mg1 N2 2.0208(13) .
Mg1 N1 2.0198(14) .
Mg1 N3 2.0261(13) .
C1 H1 0.95(3) .
C1 H2 0.97(2) .
C1 H3 0.97(2) .
C2 H4 0.95(3) .
C2 H5 0.91(3) .
C2 H6 0.97(3) .
C3 K1 3.1284(17) 2_756
C3 H7 0.94(3) .
C3 H8 0.95(3) .
C3 H9 0.94(2) .
C4 H10 1.00(3) .
C4 H11 0.96(3) .
C4 H12 0.93(3) .
C5 H13 0.95(3) .
C5 H14 0.91(3) .
C5 H15 1.00(3) .
C6 H16 0.90(3) .
C6 H17 0.99(2) .
C6 H18 0.96(3) .
C7 H19 1.00(3) .
C7 H20 0.97(3) .
C7 H21 0.97(3) .
C8 H22 0.97(3) .
C8 H23 0.93(3) .
C8 H24 0.95(3) .
C9 H25 0.98(3) .
C9 H26 1.01(2) .
C9 H27 0.90(2) .
C10 H28 0.95(3) .
C10 H29 0.94(3) .
C10 H30 0.96(3) .
C11 H31 0.96(3) .
C11 H32 0.93(3) .
C11 H33 0.95(3) .
C12 H34 0.93(3) .
C12 H35 0.99(3) .
C12 H36 0.96(3) .
C13 H37 0.95(3) .
C13 H38 0.93(3) .
C13 H39 0.92(3) .
C14 H40 0.96(3) .
C14 H41 0.97(3) .
C14 H42 0.90(3) .
C15 H43 0.94(3) .
C15 H44 0.95(3) .
C15 H45 0.94(3) .
C16 H46 0.94(3) .
C16 H47 0.97(2) .
C16 H48 0.92(3) .
C17 H49 0.96(2) .
C17 H50 0.99(2) .
C17 H51 0.96(3) .
C18 H52 0.96(3) .
C18 H53 0.96(3) .
C18 H54 1.00(3) .
C19 C24 1.387(3) .
C19 C20 1.393(3) .
C19 C25 1.508(3) .
C20 C21 1.382(3) .
C20 H55 0.91(3) .
C21 C22 1.385(3) .
C21 H56 0.97(3) .
C22 C23 1.380(3) .
C22 H57 0.94(3) .
C23 C24 1.386(3) .
C23 H58 0.98(3) .
C24 H59 0.89(2) .
C25 H60 1.01(4) .
C25 H61 0.91(3) .
C25 H62 0.87(4) .
C26 C27 1.392(3) .
C26 C31 1.399(3) .
C26 C32 1.511(3) .
C27 C28 1.379(3) .
C27 H63 0.96(3) .
C28 C29 1.378(3) .
C28 H64 0.99(3) .
C29 C30 1.385(3) .
C29 H65 0.94(3) .
C30 C31 1.387(3) .
C30 H66 0.96(3) .
C31 H67 0.91(3) .
C32 H68 1.06(4) .
C32 H69 0.94(5) .
C32 H70 1.04(4) .

loop_
_geom_torsion_atom_site_label_1
_geom_torsion_atom_site_label_2
_geom_torsion_atom_site_label_3
_geom_torsion_atom_site_label_4
_geom_torsion
_geom_torsion_site_symmetry_1
_geom_torsion_site_symmetry_4
C7 Si3 Mg1 N2 167.94(10) . .
C8 Si3 Mg1 N2 -90.35(11) . .
C9 Si3 Mg1 N2 67.05(12) . .
N2 Si3 Mg1 N1 135.21(9) . .
C7 Si3 Mg1 N1 -56.85(7) . .
C8 Si3 Mg1 N1 44.86(9) . .
C9 Si3 Mg1 N1 -157.74(10) . .
N2 Si3 Mg1 N3 -71.75(10) . .
C7 Si3 Mg1 N3 96.19(9) . .
C8 Si3 Mg1 N3 -162.10(10) . .
C9 Si3 Mg1 N3 -4.70(11) . .
N2 Si3 Mg1 Si1 109.36(8) . .
C7 Si3 Mg1 Si1 -82.70(6) . .
C8 Si3 Mg1 Si1 19.01(8) . .
C9 Si3 Mg1 Si1 176.40(9) . .
N2 Si3 Mg1 Si6 -52.60(10) . .
C7 Si3 Mg1 Si6 115.34(8) . .
C8 Si3 Mg1 Si6 -142.95(9) . .
C9 Si3 Mg1 Si6 14.44(12) . .
N2 Si3 Mg1 Si4 -0.54(8) . .
C7 Si3 Mg1 Si4 167.40(6) . .
C8 Si3 Mg1 Si4 -90.89(8) . .
C9 Si3 Mg1 Si4 66.51(9) . .
N2 Si3 Mg1 Si2 163.01(8) . .
C7 Si3 Mg1 Si2 -29.05(6) . .
C8 Si3 Mg1 Si2 72.66(8) . .
C9 Si3 Mg1 Si2 -129.95(9) . .
N2 Si3 Mg1 Si5 -79.06(8) . .
C7 Si3 Mg1 Si5 88.88(6) . .
C8 Si3 Mg1 Si5 -169.41(8) . .
C9 Si3 Mg1 Si5 -12.01(9) . .
N1 Si1 Mg1 N2 141.23(9) . .
C1 Si1 Mg1 N2 -53.42(7) . .
C2 Si1 Mg1 N2 51.27(9) . .
C3 Si1 Mg1 N2 -152.35(9) . .
C1 Si1 Mg1 N1 165.35(10) . .
C2 Si1 Mg1 N1 -89.96(11) . .
C3 Si1 Mg1 N1 66.42(11) . .
N1 Si1 Mg1 N3 -64.51(10) . .
C1 Si1 Mg1 N3 100.85(9) . .
C2 Si1 Mg1 N3 -154.47(10) . .
C3 Si1 Mg1 N3 1.92(11) . .
N1 Si1 Mg1 Si3 114.31(8) . .
C1 Si1 Mg1 Si3 -80.33(6) . .
C2 Si1 Mg1 Si3 24.35(8) . .
C3 Si1 Mg1 Si3 -179.26(8) . .
N1 Si1 Mg1 Si6 -72.61(8) . .
C1 Si1 Mg1 Si6 92.74(6) . .
C2 Si1 Mg1 Si6 -162.58(8) . .
C3 Si1 Mg1 Si6 -6.19(9) . .
N1 Si1 Mg1 Si4 168.87(8) . .
C1 Si1 Mg1 Si4 -25.78(6) . .
C2 Si1 Mg1 Si4 78.91(8) . .
C3 Si1 Mg1 Si4 -124.70(8) . .
N1 Si1 Mg1 Si2 2.37(8) . .
C1 Si1 Mg1 Si2 167.72(6) . .
C2 Si1 Mg1 Si2 -87.59(8) . .
C3 Si1 Mg1 Si2 68.79(8) . .
N1 Si1 Mg1 Si5 -39.97(10) . .
C1 Si1 Mg1 Si5 125.38(9) . .
C2 Si1 Mg1 Si5 -129.93(10) . .
C3 Si1 Mg1 Si5 26.45(11) . .
N3 Si6 Mg1 N2 -63.70(10) . .
C18 Si6 Mg1 N2 97.50(9) . .
C16 Si6 Mg1 N2 -5.80(12) . .
C17 Si6 Mg1 N2 -159.02(9) . .
N3 Si6 Mg1 N1 140.99(9) . .
C18 Si6 Mg1 N1 -57.80(8) . .
C16 Si6 Mg1 N1 -161.11(11) . .
C17 Si6 Mg1 N1 45.67(8) . .
C18 Si6 Mg1 N3 161.20(11) . .
C16 Si6 Mg1 N3 57.90(13) . .
C17 Si6 Mg1 N3 -95.32(11) . .
N3 Si6 Mg1 Si3 -31.27(10) . .
C18 Si6 Mg1 Si3 129.94(8) . .
C16 Si6 Mg1 Si3 26.63(12) . .
C17 Si6 Mg1 Si3 -126.59(8) . .
N3 Si6 Mg1 Si1 167.89(9) . .
C18 Si6 Mg1 Si1 -30.90(7) . .
C16 Si6 Mg1 Si1 -134.21(10) . .
C17 Si6 Mg1 Si1 72.57(7) . .
N3 Si6 Mg1 Si4 -75.14(8) . .
C18 Si6 Mg1 Si4 86.06(7) . .
C16 Si6 Mg1 Si4 -17.25(10) . .
C17 Si6 Mg1 Si4 -170.46(7) . .
N3 Si6 Mg1 Si2 115.23(8) . .
C18 Si6 Mg1 Si2 -83.57(6) . .
C16 Si6 Mg1 Si2 173.13(10) . .
C17 Si6 Mg1 Si2 19.91(7) . .
N3 Si6 Mg1 Si5 0.21(8) . .
C18 Si6 Mg1 Si5 161.41(7) . .
C16 Si6 Mg1 Si5 58.11(10) . .
C17 Si6 Mg1 Si5 -95.11(7) . .
C10 Si4 Mg1 N2 70.59(12) . .
C12 Si4 Mg1 N2 171.54(10) . .
C11 Si4 Mg1 N2 -85.38(11) . .
N2 Si4 Mg1 N1 -71.68(10) . .
C10 Si4 Mg1 N1 -1.10(11) . .
C12 Si4 Mg1 N1 99.86(9) . .
C11 Si4 Mg1 N1 -157.06(9) . .
N2 Si4 Mg1 N3 135.44(9) . .
C10 Si4 Mg1 N3 -153.97(9) . .
C12 Si4 Mg1 N3 -53.02(7) . .
C11 Si4 Mg1 N3 50.06(9) . .
N2 Si4 Mg1 Si3 0.55(8) . .
C10 Si4 Mg1 Si3 71.13(9) . .
C12 Si4 Mg1 Si3 172.09(6) . .
C11 Si4 Mg1 Si3 -84.83(8) . .
N2 Si4 Mg1 Si1 -78.92(8) . .
C10 Si4 Mg1 Si1 -8.34(9) . .
C12 Si4 Mg1 Si1 92.62(6) . .
C11 Si4 Mg1 Si1 -164.30(8) . .
N2 Si4 Mg1 Si6 162.64(8) . .
C10 Si4 Mg1 Si6 -126.77(9) . .
C12 Si4 Mg1 Si6 -25.82(6) . .
C11 Si4 Mg1 Si6 77.27(8) . .
N2 Si4 Mg1 Si2 -47.04(10) . .
C10 Si4 Mg1 Si2 23.55(11) . .
C12 Si4 Mg1 Si2 124.50(8) . .
C11 Si4 Mg1 Si2 -132.41(9) . .
N2 Si4 Mg1 Si5 110.08(8) . .
C10 Si4 Mg1 Si5 -179.33(9) . .
C12 Si4 Mg1 Si5 -78.38(6) . .
C11 Si4 Mg1 Si5 24.71(8) . .
N1 Si2 Mg1 N2 -69.14(10) . .
C6 Si2 Mg1 N2 103.65(9) . .
C4 Si2 Mg1 N2 2.25(12) . .
C5 Si2 Mg1 N2 -152.69(10) . .
C6 Si2 Mg1 N1 172.79(10) . .
C4 Si2 Mg1 N1 71.40(13) . .
C5 Si2 Mg1 N1 -83.55(11) . .
N1 Si2 Mg1 N3 137.27(9) . .
C6 Si2 Mg1 N3 -49.94(8) . .
C4 Si2 Mg1 N3 -151.33(11) . .
C5 Si2 Mg1 N3 53.72(9) . .
N1 Si2 Mg1 Si3 -80.44(8) . .
C6 Si2 Mg1 Si3 92.36(7) . .
C4 Si2 Mg1 Si3 -9.04(10) . .
C5 Si2 Mg1 Si3 -163.99(8) . .
N1 Si2 Mg1 Si1 -2.40(8) . .
C6 Si2 Mg1 Si1 170.40(7) . .
C4 Si2 Mg1 Si1 69.00(10) . .
C5 Si2 Mg1 Si1 -85.95(8) . .
N1 Si2 Mg1 Si6 111.92(8) . .
C6 Si2 Mg1 Si6 -75.29(7) . .
C4 Si2 Mg1 Si6 -176.68(10) . .
C5 Si2 Mg1 Si6 28.37(8) . .
N1 Si2 Mg1 Si4 -40.25(9) . .
C6 Si2 Mg1 Si4 132.54(9) . .
C4 Si2 Mg1 Si4 31.14(12) . .
C5 Si2 Mg1 Si4 -123.80(9) . .
N1 Si2 Mg1 Si5 164.17(8) . .
C6 Si2 Mg1 Si5 -23.04(7) . .
C4 Si2 Mg1 Si5 -124.44(10) . .
C5 Si2 Mg1 Si5 80.62(8) . .
N3 Si5 Mg1 N2 140.27(9) . .
C13 Si5 Mg1 N2 -55.76(8) . .
C14 Si5 Mg1 N2 48.29(9) . .
C15 Si5 Mg1 N2 -157.10(11) . .
N3 Si5 Mg1 N1 -64.18(10) . .
C13 Si5 Mg1 N1 99.78(9) . .
C14 Si5 Mg1 N1 -156.16(9) . .
C15 Si5 Mg1 N1 -1.55(12) . .
C13 Si5 Mg1 N3 163.97(11) . .
C14 Si5 Mg1 N3 -91.98(11) . .
C15 Si5 Mg1 N3 62.63(13) . .
N3 Si5 Mg1 Si3 168.28(9) . .
C13 Si5 Mg1 Si3 -27.75(7) . .
C14 Si5 Mg1 Si3 76.30(8) . .
C15 Si5 Mg1 Si3 -129.08(10) . .
N3 Si5 Mg1 Si1 -38.53(10) . .
C13 Si5 Mg1 Si1 125.43(9) . .
C14 Si5 Mg1 Si1 -130.51(9) . .
C15 Si5 Mg1 Si1 24.10(13) . .
N3 Si5 Mg1 Si6 -0.21(8) . .
C13 Si5 Mg1 Si6 163.76(7) . .
C14 Si5 Mg1 Si6 -92.19(8) . .
C15 Si5 Mg1 Si6 62.42(10) . .
N3 Si5 Mg1 Si4 114.00(9) . .
C13 Si5 Mg1 Si4 -82.04(7) . .
C14 Si5 Mg1 Si4 22.01(8) . .
C15 Si5 Mg1 Si4 176.63(10) . .
N3 Si5 Mg1 Si2 -74.65(8) . .
C13 Si5 Mg1 Si2 89.32(7) . .
C14 Si5 Mg1 Si2 -166.63(8) . .
C15 Si5 Mg1 Si2 -12.02(11) . .
C1 Si1 N1 Si2 168.89(9) . .
C2 Si1 N1 Si2 -68.10(12) . .
C3 Si1 N1 Si2 52.16(11) . .
Mg1 Si1 N1 Si2 -175.64(14) . .
C1 Si1 N1 Mg1 -15.47(10) . .
C2 Si1 N1 Mg1 107.54(10) . .
C3 Si1 N1 Mg1 -132.19(8) . .
C6 Si2 N1 Si1 168.00(9) . .
C4 Si2 N1 Si1 47.83(13) . .
C5 Si2 N1 Si1 -70.94(11) . .
Mg1 Si2 N1 Si1 175.60(14) . .
C6 Si2 N1 Mg1 -7.60(11) . .
C4 Si2 N1 Mg1 -127.78(10) . .
C5 Si2 N1 Mg1 113.45(10) . .
N2 Mg1 N1 Si1 -45.91(10) . .
N3 Mg1 N1 Si1 133.92(7) . .
Si3 Mg1 N1 Si1 -68.72(7) . .
Si6 Mg1 N1 Si1 114.18(7) . .
Si4 Mg1 N1 Si1 -14.92(11) . .
Si2 Mg1 N1 Si1 -175.78(14) . .
Si5 Mg1 N1 Si1 162.53(4) . .
N2 Mg1 N1 Si2 129.87(8) . .
N3 Mg1 N1 Si2 -50.30(10) . .
Si3 Mg1 N1 Si2 107.06(7) . .
Si1 Mg1 N1 Si2 175.78(14) . .
Si6 Mg1 N1 Si2 -70.04(7) . .
Si4 Mg1 N1 Si2 160.85(5) . .
Si5 Mg1 N1 Si2 -21.69(11) . .
C7 Si3 N2 Si4 166.39(9) . .
C8 Si3 N2 Si4 -73.23(12) . .
C9 Si3 N2 Si4 46.46(12) . .
Mg1 Si3 N2 Si4 178.99(15) . .
C7 Si3 N2 Mg1 -12.60(11) . .
C8 Si3 N2 Mg1 107.78(10) . .
C9 Si3 N2 Mg1 -132.53(9) . .
C10 Si4 N2 Si3 52.44(12) . .
C12 Si4 N2 Si3 172.09(9) . .
C11 Si4 N2 Si3 -67.74(12) . .
Mg1 Si4 N2 Si3 -178.98(15) . .
C10 Si4 N2 Mg1 -128.58(9) . .
C12 Si4 N2 Mg1 -8.93(11) . .
C11 Si4 N2 Mg1 111.23(10) . .
N1 Mg1 N2 Si3 -53.35(10) . .
N3 Mg1 N2 Si3 126.82(8) . .
Si1 Mg1 N2 Si3 -73.30(7) . .
Si6 Mg1 N2 Si3 155.35(5) . .
Si4 Mg1 N2 Si3 179.04(14) . .
Si2 Mg1 N2 Si3 -23.13(11) . .
Si5 Mg1 N2 Si3 107.10(7) . .
N1 Mg1 N2 Si4 127.61(8) . .
N3 Mg1 N2 Si4 -52.22(10) . .
Si3 Mg1 N2 Si4 -179.04(14) . .
Si1 Mg1 N2 Si4 107.66(7) . .
Si6 Mg1 N2 Si4 -23.69(11) . .
Si2 Mg1 N2 Si4 157.83(5) . .
Si5 Mg1 N2 Si4 -71.94(8) . .
C18 Si6 N3 Si5 160.49(9) . .
C16 Si6 N3 Si5 39.57(13) . .
C17 Si6 N3 Si5 -79.45(11) . .
Mg1 Si6 N3 Si5 -179.62(15) . .
C18 Si6 N3 Mg1 -19.89(11) . .
C16 Si6 N3 Mg1 -140.81(9) . .
C17 Si6 N3 Mg1 100.17(9) . .
C13 Si5 N3 Si6 162.61(10) . .
C14 Si5 N3 Si6 -75.82(12) . .
C15 Si5 N3 Si6 44.36(13) . .
Mg1 Si5 N3 Si6 179.62(15) . .
C13 Si5 N3 Mg1 -17.01(12) . .
C14 Si5 N3 Mg1 104.56(10) . .
C15 Si5 N3 Mg1 -135.26(10) . .
N2 Mg1 N3 Si6 134.03(8) . .
N1 Mg1 N3 Si6 -45.80(10) . .
Si3 Mg1 N3 Si6 164.97(5) . .
Si1 Mg1 N3 Si6 -16.63(12) . .
Si4 Mg1 N3 Si6 112.05(7) . .
Si2 Mg1 N3 Si6 -67.03(8) . .
Si5 Mg1 N3 Si6 -179.63(15) . .
N2 Mg1 N3 Si5 -46.34(10) . .
N1 Mg1 N3 Si5 133.83(8) . .
Si3 Mg1 N3 Si5 -15.39(11) . .
Si1 Mg1 N3 Si5 163.00(5) . .
Si6 Mg1 N3 Si5 179.63(15) . .
Si4 Mg1 N3 Si5 -68.32(8) . .
Si2 Mg1 N3 Si5 112.60(7) . .
N1 Si1 C3 K1 109.8(8) . 2_756
C1 Si1 C3 K1 -11.3(9) . 2_756
C2 Si1 C3 K1 -125.0(8) . 2_756
Mg1 Si1 C3 K1 76.2(9) . 2_756
N3 Si6 C17 K1 103.50(7) . .
C18 Si6 C17 K1 -133.72(7) . .
C16 Si6 C17 K1 -21.06(9) . .
Mg1 Si6 C17 K1 140.49(4) . .
C3 K1 C17 Si6 118.95(8) 2_756 .
C28 K1 C17 Si6 -7.97(10) . .
C27 K1 C17 Si6 20.29(10) . .
C19 K1 C17 Si6 -156.95(8) . .
C20 K1 C17 Si6 -131.19(8) . .
C24 K1 C17 Si6 -168.24(7) . .
C26 K1 C17 Si6 46.70(10) . .
C29 K1 C17 Si6 -27.90(13) . .
C21 K1 C17 Si6 -117.44(8) . .
C23 K1 C17 Si6 -155.35(7) . .
C31 K1 C17 Si6 58.43(14) . .
C22 K1 C17 Si6 -127.45(8) . .
C3 K1 C19 C24 -68.27(12) 2_756 .
C28 K1 C19 C24 77.45(15) . .
C27 K1 C19 C24 37.4(3) . .
C20 K1 C19 C24 122.79(18) . .
C26 K1 C19 C24 -6.88(16) . .
C29 K1 C19 C24 61.45(13) . .
C21 K1 C19 C24 93.46(13) . .
C23 K1 C19 C24 29.45(11) . .
C31 K1 C19 C24 8.98(14) . .
C22 K1 C19 C24 61.34(12) . .
C3 K1 C19 C20 168.94(12) 2_756 .
C28 K1 C19 C20 -45.34(16) . .
C27 K1 C19 C20 -85.4(3) . .
C24 K1 C19 C20 -122.79(18) . .
C26 K1 C19 C20 -129.67(13) . .
C29 K1 C19 C20 -61.34(13) . .
C21 K1 C19 C20 -29.33(12) . .
C23 K1 C19 C20 -93.34(13) . .
C31 K1 C19 C20 -113.81(12) . .
C22 K1 C19 C20 -61.45(12) . .
C3 K1 C19 C25 50.33(17) 2_756 .
C28 K1 C19 C25 -163.95(16) . .
C27 K1 C19 C25 156.0(2) . .
C20 K1 C19 C25 -118.6(2) . .
C24 K1 C19 C25 118.6(2) . .
C26 K1 C19 C25 111.72(18) . .
C29 K1 C19 C25 -179.95(17) . .
C21 K1 C19 C25 -147.9(2) . .
C23 K1 C19 C25 148.0(2) . .
C31 K1 C19 C25 127.58(17) . .
C22 K1 C19 C25 179.9(2) . .
C24 C19 C20 C21 -0.6(3) . .
C25 C19 C20 C21 -179.96(19) . .
K1 C19 C20 C21 68.72(17) . .
C24 C19 C20 K1 -69.30(16) . .
C25 C19 C20 K1 111.32(17) . .
C3 K1 C20 C21 -137.01(13) 2_756 .
C28 K1 C20 C21 24.95(15) . .
C27 K1 C20 C21 24.58(19) . .
C19 K1 C20 C21 -125.53(19) . .
C24 K1 C20 C21 -94.61(15) . .
C26 K1 C20 C21 -30.7(2) . .
C29 K1 C20 C21 3.68(14) . .
C23 K1 C20 C21 -61.95(13) . .
C31 K1 C20 C21 -40.26(15) . .
C22 K1 C20 C21 -29.74(12) . .
C3 K1 C20 C19 -11.48(13) 2_756 .
C28 K1 C20 C19 150.48(11) . .
C27 K1 C20 C19 150.11(12) . .
C24 K1 C20 C19 30.92(11) . .
C26 K1 C20 C19 94.82(17) . .
C29 K1 C20 C19 129.21(12) . .
C21 K1 C20 C19 125.53(19) . .
C23 K1 C20 C19 63.58(12) . .
C31 K1 C20 C19 85.27(13) . .
C22 K1 C20 C19 95.79(14) . .
C19 C20 C21 C22 0.6(3) . .
K1 C20 C21 C22 68.36(18) . .
C19 C20 C21 K1 -67.79(17) . .
C3 K1 C21 C20 51.81(15) 2_756 .
C28 K1 C21 C20 -159.39(13) . .
C27 K1 C21 C20 -165.09(12) . .
C19 K1 C21 C20 29.78(11) . .
C24 K1 C21 C20 62.74(12) . .
C26 K1 C21 C20 163.01(12) . .
C29 K1 C21 C20 -176.51(13) . .
C23 K1 C21 C20 95.26(14) . .
C31 K1 C21 C20 148.48(12) . .
C22 K1 C21 C20 124.9(2) . .
C3 K1 C21 C22 -73.04(14) 2_756 .
C28 K1 C21 C22 75.76(13) . .
C27 K1 C21 C22 70.06(14) . .
C19 K1 C21 C22 -95.07(14) . .
C20 K1 C21 C22 -124.9(2) . .
C24 K1 C21 C22 -62.11(13) . .
C26 K1 C21 C22 38.16(15) . .
C29 K1 C21 C22 58.64(13) . .
C23 K1 C21 C22 -29.59(12) . .
C31 K1 C21 C22 23.62(14) . .
C20 C21 C22 C23 -0.3(3) . .
K1 C21 C22 C23 66.67(19) . .
C20 C21 C22 K1 -66.99(18) . .
C3 K1 C22 C23 -5.48(14) 2_756 .
C28 K1 C22 C23 126.72(13) . .
C27 K1 C22 C23 111.29(13) . .
C19 K1 C22 C23 -62.33(12) . .
C20 K1 C22 C23 -95.17(14) . .
C24 K1 C22 C23 -29.73(12) . .
C26 K1 C22 C23 84.39(13) . .
C29 K1 C22 C23 117.77(14) . .
C21 K1 C22 C23 -125.14(19) . .
C31 K1 C22 C23 76.89(13) . .
C3 K1 C22 C21 119.67(13) 2_756 .
C28 K1 C22 C21 -108.14(13) . .
C27 K1 C22 C21 -123.57(13) . .
C19 K1 C22 C21 62.81(13) . .
C20 K1 C22 C21 29.97(12) . .
C24 K1 C22 C21 95.41(14) . .
C26 K1 C22 C21 -150.47(12) . .
C29 K1 C22 C21 -117.09(13) . .
C23 K1 C22 C21 125.14(19) . .
C31 K1 C22 C21 -157.97(13) . .
C21 C22 C23 C24 0.1(3) . .
K1 C22 C23 C24 66.43(19) . .
C21 C22 C23 K1 -66.34(19) . .
C3 K1 C23 C22 175.01(13) 2_756 .
C28 K1 C23 C22 -57.90(14) . .
C27 K1 C23 C22 -82.01(14) . .
C19 K1 C23 C22 95.67(15) . .
C20 K1 C23 C22 62.41(13) . .
C24 K1 C23 C22 125.4(2) . .
C26 K1 C23 C22 -104.26(13) . .
C29 K1 C23 C22 -58.05(13) . .
C21 K1 C23 C22 29.76(12) . .
C31 K1 C23 C22 -101.22(13) . .
C3 K1 C23 C24 49.59(13) 2_756 .
C28 K1 C23 C24 176.69(12) . .
C27 K1 C23 C24 152.57(12) . .
C19 K1 C23 C24 -29.74(11) . .
C20 K1 C23 C24 -63.00(13) . .
C26 K1 C23 C24 130.33(12) . .
C29 K1 C23 C24 176.54(13) . .
C21 K1 C23 C24 -95.65(14) . .
C31 K1 C23 C24 133.37(13) . .
C22 K1 C23 C24 -125.4(2) . .
C20 C19 C24 C23 0.4(3) . .
C25 C19 C24 C23 179.73(19) . .
K1 C19 C24 C23 -68.63(18) . .
C20 C19 C24 K1 68.98(15) . .
C25 C19 C24 K1 -111.64(17) . .
C22 C23 C24 C19 -0.1(3) . .
K1 C23 C24 C19 67.44(17) . .
C22 C23 C24 K1 -67.56(19) . .
C3 K1 C24 C19 106.86(12) 2_756 .
C28 K1 C24 C19 -129.77(12) . .
C27 K1 C24 C19 -165.63(11) . .
C20 K1 C24 C19 -31.12(11) . .
C26 K1 C24 C19 175.56(11) . .
C29 K1 C24 C19 -129.08(11) . .
C21 K1 C24 C19 -63.74(12) . .
C23 K1 C24 C19 -125.42(19) . .
C31 K1 C24 C19 -172.49(11) . .
C22 K1 C24 C19 -96.05(14) . .
C3 K1 C24 C23 -127.72(13) 2_756 .
C28 K1 C24 C23 -4.35(16) . .
C27 K1 C24 C23 -40.21(17) . .
C19 K1 C24 C23 125.42(19) . .
C20 K1 C24 C23 94.30(14) . .
C26 K1 C24 C23 -59.03(14) . .
C29 K1 C24 C23 -3.66(14) . .
C21 K1 C24 C23 61.68(13) . .
C31 K1 C24 C23 -47.08(13) . .
C22 K1 C24 C23 29.36(13) . .
C3 K1 C26 C27 -142.36(13) 2_756 .
C28 K1 C26 C27 29.93(12) . .
C19 K1 C26 C27 155.87(12) . .
C20 K1 C26 C27 105.78(17) . .
C24 K1 C26 C27 152.47(12) . .
C29 K1 C26 C27 62.37(13) . .
C21 K1 C26 C27 89.09(14) . .
C23 K1 C26 C27 130.50(13) . .
C31 K1 C26 C27 123.26(19) . .
C22 K1 C26 C27 105.07(13) . .
C3 K1 C26 C31 94.38(12) 2_756 .
C28 K1 C26 C31 -93.34(14) . .
C27 K1 C26 C31 -123.26(19) . .
C19 K1 C26 C31 32.61(16) . .
C20 K1 C26 C31 -17.5(2) . .
C24 K1 C26 C31 29.21(14) . .
C29 K1 C26 C31 -60.89(12) . .
C21 K1 C26 C31 -34.17(15) . .
C23 K1 C26 C31 7.24(13) . .
C22 K1 C26 C31 -18.20(13) . .
C3 K1 C26 C32 -24.1(2) 2_756 .
C28 K1 C26 C32 148.2(2) . .
C27 K1 C26 C32 118.3(3) . .
C19 K1 C26 C32 -85.8(2) . .
C20 K1 C26 C32 -135.9(2) . .
C24 K1 C26 C32 -89.2(2) . .
C29 K1 C26 C32 -179.3(2) . .
C21 K1 C26 C32 -152.62(19) . .
C23 K1 C26 C32 -111.2(2) . .
C31 K1 C26 C32 -118.5(3) . .
C22 K1 C26 C32 -136.6(2) . .
C31 C26 C27 C28 -0.5(3) . .
C32 C26 C27 C28 178.2(2) . .
K1 C26 C27 C28 -68.87(17) . .
C31 C26 C27 K1 68.34(16) . .
C32 C26 C27 K1 -112.97(19) . .
C3 K1 C27 C28 162.81(13) 2_756 .
C19 K1 C27 C28 59.4(3) . .
C20 K1 C27 C28 0.7(2) . .
C24 K1 C27 C28 84.38(16) . .
C26 K1 C27 C28 124.9(2) . .
C29 K1 C27 C28 29.91(12) . .
C21 K1 C27 C28 13.28(16) . .
C23 K1 C27 C28 65.86(14) . .
C31 K1 C27 C28 94.27(15) . .
C22 K1 C27 C28 38.91(15) . .
C3 K1 C27 C26 37.93(13) 2_756 .
C28 K1 C27 C26 -124.9(2) . .
C19 K1 C27 C26 -65.5(3) . .
C20 K1 C27 C26 -124.16(14) . .
C24 K1 C27 C26 -40.49(17) . .
C29 K1 C27 C26 -94.97(14) . .
C21 K1 C27 C26 -111.60(13) . .
C23 K1 C27 C26 -59.01(14) . .
C31 K1 C27 C26 -30.61(12) . .
C22 K1 C27 C26 -85.97(14) . .
C26 C27 C28 C29 -0.3(3) . .
K1 C27 C28 C29 -70.43(18) . .
C26 C27 C28 K1 70.17(17) . .
C3 K1 C28 C29 103.88(13) 2_756 .
C27 K1 C28 C29 124.52(19) . .
C19 K1 C28 C29 -33.37(17) . .
C20 K1 C28 C29 -55.05(14) . .
C24 K1 C28 C29 1.56(16) . .
C26 K1 C28 C29 94.61(14) . .
C21 K1 C28 C29 -44.66(13) . .
C23 K1 C28 C29 -0.36(14) . .
C31 K1 C28 C29 61.80(12) . .
C22 K1 C28 C29 -20.88(13) . .
C3 K1 C28 C27 -20.64(15) 2_756 .
C19 K1 C28 C27 -157.89(12) . .
C20 K1 C28 C27 -179.57(12) . .
C24 K1 C28 C27 -122.96(13) . .
C26 K1 C28 C27 -29.91(12) . .
C29 K1 C28 C27 -124.52(19) . .
C21 K1 C28 C27 -169.18(13) . .
C23 K1 C28 C27 -124.88(13) . .
C31 K1 C28 C27 -62.73(13) . .
C22 K1 C28 C27 -145.40(13) . .
C27 C28 C29 C30 0.8(3) . .
K1 C28 C29 C30 -68.29(18) . .
C27 C28 C29 K1 69.05(18) . .
C3 K1 C29 C28 -94.13(13) 2_756 .
C27 K1 C29 C28 -30.25(12) . .
C19 K1 C29 C28 158.12(12) . .
C20 K1 C29 C28 134.96(12) . .
C24 K1 C29 C28 -178.81(12) . .
C26 K1 C29 C28 -63.05(13) . .
C21 K1 C29 C28 136.50(13) . .
C23 K1 C29 C28 179.66(13) . .
C31 K1 C29 C28 -95.44(14) . .
C22 K1 C29 C28 158.21(14) . .
C3 K1 C29 C30 30.92(15) 2_756 .
C28 K1 C29 C30 125.05(19) . .
C27 K1 C29 C30 94.80(14) . .
C19 K1 C29 C30 -76.83(14) . .
C20 K1 C29 C30 -99.99(13) . .
C24 K1 C29 C30 -53.76(14) . .
C26 K1 C29 C30 62.00(13) . .
C21 K1 C29 C30 -98.45(13) . .
C23 K1 C29 C30 -55.29(13) . .
C31 K1 C29 C30 29.61(12) . .
C22 K1 C29 C30 -76.74(13) . .
C28 C29 C30 C31 -0.4(3) . .
K1 C29 C30 C31 -66.47(18) . .
C28 C29 C30 K1 66.03(17) . .
C3 K1 C30 C31 -29.58(14) 2_756 .
C28 K1 C30 C31 95.27(15) . .
C27 K1 C30 C31 62.30(13) . .
C19 K1 C30 C31 -118.46(13) . .
C20 K1 C30 C31 -145.51(13) . .
C24 K1 C30 C31 -104.46(13) . .
C26 K1 C30 C31 29.32(12) . .
C29 K1 C30 C31 125.2(2) . .
C21 K1 C30 C31 -154.61(13) . .
C23 K1 C30 C31 -114.39(14) . .
C22 K1 C30 C31 -140.06(15) . .
C3 K1 C30 C29 -154.76(12) 2_756 .
C28 K1 C30 C29 -29.91(12) . .
C27 K1 C30 C29 -62.88(13) . .
C19 K1 C30 C29 116.36(13) . .
C20 K1 C30 C29 89.31(13) . .
C24 K1 C30 C29 130.36(13) . .
C26 K1 C30 C29 -95.86(15) . .
C21 K1 C30 C29 80.21(13) . .
C23 K1 C30 C29 120.43(14) . .
C31 K1 C30 C29 -125.2(2) . .
C22 K1 C30 C29 94.76(13) . .
C29 C30 C31 C26 -0.4(3) . .
K1 C30 C31 C26 -66.20(18) . .
C29 C30 C31 K1 65.82(18) . .
C27 C26 C31 C30 0.9(3) . .
C32 C26 C31 C30 -177.8(2) . .
K1 C26 C31 C30 67.14(18) . .
C27 C26 C31 K1 -66.28(16) . .
C32 C26 C31 K1 115.01(18) . .
C3 K1 C31 C30 151.36(14) 2_756 .
C28 K1 C31 C30 -62.33(13) . .
C27 K1 C31 C30 -95.41(15) . .
C19 K1 C31 C30 74.73(14) . .
C20 K1 C31 C30 44.01(15) . .
C24 K1 C31 C30 78.55(13) . .
C26 K1 C31 C30 -126.30(19) . .
C29 K1 C31 C30 -29.69(12) . .
C21 K1 C31 C30 27.27(14) . .
C23 K1 C31 C30 60.66(13) . .
C22 K1 C31 C30 36.83(13) . .
C3 K1 C31 C26 -82.34(12) 2_756 .
C28 K1 C31 C26 63.97(12) . .
C27 K1 C31 C26 30.89(11) . .
C19 K1 C31 C26 -158.97(11) . .
C20 K1 C31 C26 170.31(11) . .
C24 K1 C31 C26 -155.15(12) . .
C29 K1 C31 C26 96.61(14) . .
C21 K1 C31 C26 153.57(12) . .
C23 K1 C31 C26 -173.04(13) . .
C22 K1 C31 C26 163.12(12) . .
